data_2310568
loop_
_publ_author_name
'Dunitz, J.D.'

_publ_section_title
;
 The structure of sodium dithionite and the nature of the dithionite ion
;
_journal_name_full 'Acta Crystallographica (1,1948-23,1967)'
_journal_page_first 579
_journal_page_last 586
_journal_volume 9
_journal_year 1956
_chemical_formula_sum 'Na2 O4 S2'
_chemical_name_systematic 'Na2 (S2 O4)'
_space_group_IT_number 13
_symmetry_space_group_name_Hall '-P 2yc'
_symmetry_space_group_name_H-M 'P 1 2/c 1'
_cell_angle_alpha 90
_cell_angle_beta 119.51
_cell_angle_gamma 90
_cell_formula_units_Z 2
_cell_length_a 6.404
_cell_length_b 6.559
_cell_length_c 6.586
_cell_volume 240.749
_citation_journal_id_ASTM ACCRA9
_cod_data_source_file Dunitz_ACCRA9_1956_200.cif
_cod_data_source_block Na2O4S2
_cod_database_code 2310568

loop_
_symmetry_equiv_pos_as_xyz
x,y,z
-x,y,-z+1/2
-x,-y,-z
x,-y,z-1/2

loop_
_atom_site_label
_atom_site_type_symbol
_atom_site_fract_x
_atom_site_fract_y
_atom_site_fract_z
_atom_site_occupancy
_atom_site_U_iso_or_equiv
O1 O-2 0.3153 0.193 -0.145 1 0.0
Na1 Na+1 0.2626 -0.149 -0.025 1 0.0
O2 O-2 0.1153 0.2375 0.0856 1 0.0
S1 S+3 0.1887 0.3443 -0.074 1 0.0
